data_1568769
loop_
_publ_author_name
'Duan, Yuefeng'
'Huang, Yuhang'
'Wang, Chongqing'
'Wang, Qian'
'Ge, Kai'
'Lu, Zhiyong'
'Wang, Huijie'
'Duan, Jingui'
'Bai, Junfeng'
'Jin, Wanqin'

_publ_section_title
;
 Formation and fine-tuning of metal--organic frameworks with carboxylic
 pincers for the recognition of a C2H2 tetramer and highly selective
 separation of C2H2/C2H4
;
_journal_issue 17
_journal_name_full 'Chemical Science'
_journal_page_first 4605
_journal_page_last 4611
_journal_paper_doi 10.1039/D3SC00877K
_journal_volume 14
_journal_year 2023
_chemical_formula_sum 'C28 H21 Cu F6 N8 O4 Ti'
_chemical_formula_weight 758.97
_space_group_crystal_system tetragonal
_space_group_IT_number 98
_space_group_name_Hall 'I 4bw 2bw'
_space_group_name_H-M_alt 'I 41 2 2'
_atom_sites_solution_hydrogens mixed
_audit_creation_method SHELXL-2018/3
_audit_update_record
;
2022-10-06 deposited with the CCDC.	2023-04-03 downloaded from the CCDC.
;
_cell_angle_alpha 90
_cell_angle_beta 90
_cell_angle_gamma 90
_cell_formula_units_Z 8
_cell_length_a 16.619(3)
_cell_length_b 16.619(3)
_cell_length_c 31.843(10)
_cell_measurement_reflns_used 4067
_cell_measurement_temperature 296(2)
_cell_measurement_theta_max 20.625
_cell_measurement_theta_min 2.274
_cell_volume 8795(4)
_computing_structure_refinement 'SHELXL-2018/3 (Sheldrick, 2018)'
_diffrn_ambient_temperature 296(2)
_diffrn_measured_fraction_theta_full 1.000
_diffrn_measured_fraction_theta_max 0.969
_diffrn_measurement_device_type 'bruker smart CCD'
_diffrn_radiation_type MoK\a
_diffrn_radiation_wavelength 0.71073
_diffrn_reflns_av_R_equivalents 0.0867
_diffrn_reflns_av_unetI/netI 0.0687
_diffrn_reflns_Laue_measured_fraction_full 1.000
_diffrn_reflns_Laue_measured_fraction_max 0.969
_diffrn_reflns_limit_h_max 21
_diffrn_reflns_limit_h_min -21
_diffrn_reflns_limit_k_max 20
_diffrn_reflns_limit_k_min -21
_diffrn_reflns_limit_l_max 39
_diffrn_reflns_limit_l_min -33
_diffrn_reflns_number 34514
_diffrn_reflns_point_group_measured_fraction_full 1.000
_diffrn_reflns_point_group_measured_fraction_max 0.952
_diffrn_reflns_theta_full 25.242
_diffrn_reflns_theta_max 27.255
_diffrn_reflns_theta_min 1.382
_exptl_absorpt_coefficient_mu 0.725
_exptl_crystal_colour purple
_exptl_crystal_density_diffrn 1.146
_exptl_crystal_description block
_exptl_crystal_F_000 3056
_refine_diff_density_max 0.834
_refine_diff_density_min -0.485
_refine_diff_density_rms 0.175
_refine_ls_abs_structure_details
;
 Flack x determined using 1110 quotients [(I+)-(I-)]/[(I+)+(I-)]
 (Parsons, Flack and Wagner, Acta Cryst. B69 (2013) 249-259).
;
_refine_ls_abs_structure_Flack -0.003(12)
_refine_ls_extinction_coef 0.0029(5)
_refine_ls_extinction_expression Fc^*^=kFc[1+0.001xFc^2^\l^3^/sin(2\q)]^-1/4^
_refine_ls_extinction_method 'SHELXL-2018/3 (Sheldrick 2018)'
_refine_ls_goodness_of_fit_ref 1.112
_refine_ls_hydrogen_treatment constr
_refine_ls_matrix_type full
_refine_ls_number_parameters 236
_refine_ls_number_reflns 4723
_refine_ls_number_restraints 26
_refine_ls_restrained_S_all 1.111
_refine_ls_R_factor_all 0.1176
_refine_ls_R_factor_gt 0.0726
_refine_ls_shift/su_max 0.059
_refine_ls_shift/su_mean 0.001
_refine_ls_structure_factor_coef Fsqd
_refine_ls_weighting_details 'w=1/[\s^2^(Fo^2^)+(0.1400P)^2^+0.3480P] where P=(Fo^2^+2Fc^2^)/3'
_refine_ls_weighting_scheme calc
_refine_ls_wR_factor_gt 0.1992
_refine_ls_wR_factor_ref 0.2299
_reflns_Friedel_coverage 0.731
_reflns_Friedel_fraction_full 1.000
_reflns_Friedel_fraction_max 0.930
_reflns_number_gt 3176
_reflns_number_total 4723
_reflns_threshold_expression 'I > 2\s(I)'
_cod_data_source_file d3sc00877k2.cif
_cod_data_source_block a
_cod_depositor_comments 'Adding full bibliography for 1568769--1568774.cif.'
_cod_database_code 1568769
_shelx_shelxl_version_number 2018/3
_shelx_space_group_comment
;
The symmetry employed for this shelxl refinement is uniquely defined
by the following loop, which should always be used as a source of
symmetry information in preference to the above space-group names.
They are only intended as comments.
;

loop_
_space_group_symop_operation_xyz
'x, y, z'
'-y, x+1/2, z+1/4'
'-x+1/2, -y+1/2, z+1/2'
'y+1/2, -x, z+3/4'
'x, -y+1/2, -z+1/4'
'y+1/2, x+1/2, -z+1/2'
'-x+1/2, y, -z+3/4'
'-y, -x, -z'
'x+1/2, y+1/2, z+1/2'
'-y+1/2, x+1, z+3/4'
'-x+1, -y+1, z+1'
'y+1, -x+1/2, z+5/4'
'x+1/2, -y+1, -z+3/4'
'y+1, x+1, -z+1'
'-x+1, y+1/2, -z+5/4'
'-y+1/2, -x+1/2, -z+1/2'

loop_
_atom_site_label
_atom_site_type_symbol
_atom_site_fract_x
_atom_site_fract_y
_atom_site_fract_z
_atom_site_U_iso_or_equiv
_atom_site_adp_type
_atom_site_occupancy
_atom_site_site_symmetry_order
_atom_site_calc_flag
_atom_site_refinement_flags_posn
_atom_site_refinement_flags_adp
_atom_site_refinement_flags_occupancy
_atom_site_disorder_assembly
_atom_site_disorder_group
Cu1 Cu 0.500000 0.000000 0.12535(4) 0.0345(4) Uani 1 2 d S T P A 1
Ti1 Ti 0.52778(12) 0.250000 0.125000 0.0377(5) Uani 1 2 d S T P A 1
F1 F 0.5278(3) 0.1389(3) 0.12651(16) 0.0536(13) Uani 1 1 d . . . A 1
F2 F 0.5273(5) 0.2536(4) 0.18284(16) 0.094(2) Uani 1 1 d . . . A 1
F3 F 0.4155(5) 0.250000 0.125000 0.080(3) Uani 1 2 d S T P A 1
F4 F 0.6367(5) 0.250000 0.125000 0.119(4) Uani 1 2 d S T P A 1
N1 N 0.4177(4) 0.0135(4) 0.0793(2) 0.0463(18) Uani 1 1 d . . . A 1
C4 C 0.3626(5) 0.2516(6) -0.0397(2) 0.0406(17) Uani 1 1 d . . . A 1
C2 C 0.2387(6) 0.1834(6) -0.0532(3) 0.053(2) Uani 1 1 d . . . A 1
O1 O 0.1353(4) 0.2327(5) -0.0972(2) 0.077(2) Uani 1 1 d . . . A 1
C8 C 0.4065(5) 0.0801(5) 0.0580(3) 0.044(2) Uani 1 1 d . . . A 1
H8 H 0.429458 0.129409 0.064739 0.053 Uiso 1 1 d R U . A 1
N2 N 0.3584(5) 0.0668(4) 0.0246(2) 0.051(2) Uani 1 1 d . . . A 1
N3 N 0.4171(5) 0.3167(4) -0.0475(2) 0.0452(17) Uani 1 1 d . . . A 1
C6 C 0.3344(5) 0.1274(5) -0.0053(3) 0.048(2) Uani 1 1 d . . . A 1
C5 C 0.3861(5) 0.1912(5) -0.0123(3) 0.045(2) Uani 1 1 d . . . A 1
H5 H 0.435954 0.193354 0.000913 0.054 Uiso 1 1 d R U . A 1
C3 C 0.2879(5) 0.2491(6) -0.0603(3) 0.0477(19) Uani 1 1 d . . . A 1
H3 H 0.271965 0.290289 -0.078247 0.057 Uiso 1 1 d R U . A 1
C1 C 0.1589(7) 0.1798(7) -0.0736(4) 0.071(3) Uani 1 1 d . . . A 1
C9 C 0.3741(7) -0.0444(6) 0.0594(4) 0.070(3) Uani 1 1 d . . . A 1
H9 H 0.371176 -0.097928 0.067792 0.084 Uiso 1 1 d R U . A 1
C13 C 0.4884(7) 0.3370(6) -0.0267(3) 0.069(3) Uani 1 1 d . . . A 1
H13 H 0.507700 0.312067 -0.002543 0.083 Uiso 1 1 calc R U . A 1
C10 C 0.3385(8) -0.0133(6) 0.0243(4) 0.081(4) Uani 1 1 d . . . A 1
H10 H 0.306928 -0.040493 0.004815 0.098 Uiso 1 1 d R U . A 1
C7 C 0.2622(6) 0.1213(6) -0.0251(3) 0.052(2) Uani 1 1 d . . . A 1
H7 H 0.228764 0.077399 -0.020310 0.062 Uiso 1 1 d R U . A 1
O2 O 0.1168(7) 0.1200(7) -0.0651(4) 0.139(5) Uani 1 1 d . . . A 1
H2A H 0.072513 0.122742 -0.078387 0.208 Uiso 0.5 1 d R U P A 1
C12 C 0.5231(6) 0.3955(6) -0.0461(3) 0.064(3) Uani 1 1 d . . . A 1
H12 H 0.572038 0.418500 -0.038550 0.076 Uiso 1 1 d R U . A 1
N4 N 0.4780(4) 0.4168(4) -0.0811(2) 0.0428(17) Uani 1 1 d . . . A 1
C11 C 0.4149(5) 0.3675(5) -0.0808(3) 0.0427(19) Uani 1 1 d . . . A 1
H11 H 0.374464 0.367718 -0.100964 0.051 Uiso 1 1 d R U . A 1
C14 C 0.994(5) 0.196(4) 0.864(2) 0.019(16) Uani 0.067(11) 1 d D U P B 1
H14 H 1.001933 0.237806 0.882695 0.023 Uiso 0.067(11) 1 d R U P B 1
C15 C 0.977(5) 0.139(4) 0.842(2) 0.019(16) Uani 0.067(11) 1 d D U P B 1
H15 H 0.968768 0.096429 0.823227 0.023 Uiso 0.067(11) 1 d R U P B 1
C14' C 0.939(3) 0.116(3) 0.9329(14) 0.145(13) Uani 0.433(11) 1 d D U P B 2
H14' H 0.913260 0.140565 0.955541 0.174 Uiso 0.433(11) 1 calc R U P B 2
C15' C 0.972(3) 0.085(3) 0.9040(14) 0.145(13) Uani 0.433(11) 1 d D U P B 2
H15' H 0.997788 0.060558 0.881353 0.174 Uiso 0.433(11) 1 calc R U P B 2

loop_
_atom_site_aniso_label
_atom_site_aniso_U_11
_atom_site_aniso_U_22
_atom_site_aniso_U_33
_atom_site_aniso_U_23
_atom_site_aniso_U_13
_atom_site_aniso_U_12
Cu1 0.0412(7) 0.0320(7) 0.0304(6) 0.000 0.000 0.0043(6)
Ti1 0.0483(12) 0.0277(9) 0.0371(10) -0.0030(9) 0.000 0.000
F1 0.071(3) 0.026(2) 0.063(3) 0.000(2) 0.002(3) 0.005(2)
F2 0.175(8) 0.068(4) 0.040(3) 0.005(3) -0.013(3) 0.005(5)
F3 0.049(5) 0.055(5) 0.136(8) 0.029(6) 0.000 0.000
F4 0.043(5) 0.079(7) 0.237(14) 0.015(9) 0.000 0.000
N1 0.051(4) 0.045(5) 0.043(4) 0.005(3) -0.003(3) -0.005(3)
C4 0.046(5) 0.039(4) 0.037(4) 0.003(4) -0.003(3) -0.008(4)
C2 0.051(6) 0.058(5) 0.049(5) 0.010(4) -0.009(4) -0.008(4)
O1 0.064(5) 0.080(6) 0.086(5) 0.033(4) -0.027(4) -0.005(4)
C8 0.053(5) 0.039(5) 0.040(4) 0.013(4) -0.012(4) -0.002(4)
N2 0.059(5) 0.041(4) 0.051(4) 0.016(3) -0.016(4) -0.008(4)
N3 0.053(4) 0.041(4) 0.042(4) 0.009(3) -0.007(3) -0.006(3)
C6 0.054(6) 0.046(5) 0.044(5) 0.010(4) -0.009(4) -0.003(4)
C5 0.048(5) 0.042(5) 0.044(5) 0.014(4) -0.009(4) -0.004(4)
C3 0.053(5) 0.047(4) 0.044(4) 0.010(4) -0.009(4) -0.001(5)
C1 0.060(7) 0.076(8) 0.076(7) 0.019(6) -0.026(6) -0.027(6)
C9 0.091(9) 0.040(5) 0.080(7) 0.018(5) -0.035(6) -0.024(5)
C13 0.086(8) 0.061(6) 0.061(6) 0.028(5) -0.040(6) -0.023(6)
C10 0.108(9) 0.043(7) 0.093(8) 0.019(6) -0.058(7) -0.029(6)
C7 0.058(6) 0.047(5) 0.051(5) 0.011(4) -0.015(5) -0.007(4)
O2 0.114(8) 0.141(10) 0.161(10) 0.071(8) -0.088(8) -0.067(7)
C12 0.068(7) 0.066(7) 0.056(6) 0.015(5) -0.033(5) -0.022(5)
N4 0.044(5) 0.047(4) 0.037(3) 0.004(3) -0.005(3) -0.011(3)
C11 0.047(5) 0.042(5) 0.040(4) 0.004(4) -0.010(4) -0.006(4)
C14 0.01(2) 0.02(2) 0.02(2) 0.010(15) 0.002(15) -0.014(15)
C15 0.01(2) 0.02(2) 0.02(2) 0.010(15) 0.002(15) -0.014(15)
C14' 0.123(18) 0.16(2) 0.15(2) -0.005(16) -0.045(15) 0.000(14)
C15' 0.123(18) 0.16(2) 0.15(2) -0.005(16) -0.045(15) 0.000(14)

loop_
_atom_type_symbol
_atom_type_description
_atom_type_scat_dispersion_real
_atom_type_scat_dispersion_imag
_atom_type_scat_source
C C 0.0033 0.0016 'International Tables Vol C Tables 4.2.6.8 and 6.1.1.4'
H H 0.0000 0.0000 'International Tables Vol C Tables 4.2.6.8 and 6.1.1.4'
Cu Cu 0.3201 1.2651 'International Tables Vol C Tables 4.2.6.8 and 6.1.1.4'
F F 0.0171 0.0103 'International Tables Vol C Tables 4.2.6.8 and 6.1.1.4'
N N 0.0061 0.0033 'International Tables Vol C Tables 4.2.6.8 and 6.1.1.4'
O O 0.0106 0.0060 'International Tables Vol C Tables 4.2.6.8 and 6.1.1.4'
Ti Ti 0.2776 0.4457 'International Tables Vol C Tables 4.2.6.8 and 6.1.1.4'

loop_
_geom_angle_atom_site_label_1
_geom_angle_atom_site_label_2
_geom_angle_atom_site_label_3
_geom_angle
_geom_angle_site_symmetry_1
_geom_angle_site_symmetry_3
_geom_angle_publ_flag
N4 Cu1 N4 91.7(4) 2_645 12_454 ?
N4 Cu1 N1 90.8(3) 2_645 11_544 ?
N4 Cu1 N1 175.4(3) 12_454 11_544 ?
N4 Cu1 N1 175.4(3) 2_645 . ?
N4 Cu1 N1 90.8(3) 12_454 . ?
N1 Cu1 N1 86.8(4) 11_544 . ?
N4 Cu1 F1 91.9(2) 2_645 . ?
N4 Cu1 F1 86.8(2) 12_454 . ?
N1 Cu1 F1 89.3(2) 11_544 . ?
N1 Cu1 F1 92.0(2) . . ?
N4 Cu1 F1 86.8(2) 2_645 11_544 ?
N4 Cu1 F1 91.9(2) 12_454 11_544 ?
N1 Cu1 F1 92.0(2) 11_544 11_544 ?
N1 Cu1 F1 89.3(2) . 11_544 ?
F1 Cu1 F1 178.2(3) . 11_544 ?
F4 Ti1 F2 90.3(3) . . ?
F4 Ti1 F2 90.3(3) . 5 ?
F2 Ti1 F2 179.5(6) . 5 ?
F4 Ti1 F1 90.01(17) . 5 ?
F2 Ti1 F1 89.6(3) . 5 ?
F2 Ti1 F1 90.4(3) 5 5 ?
F4 Ti1 F1 90.01(17) . . ?
F2 Ti1 F1 90.4(3) . . ?
F2 Ti1 F1 89.6(3) 5 . ?
F1 Ti1 F1 180.0(3) 5 . ?
F4 Ti1 F3 180.0 . . ?
F2 Ti1 F3 89.7(3) . . ?
F2 Ti1 F3 89.7(3) 5 . ?
F1 Ti1 F3 89.99(17) 5 . ?
F1 Ti1 F3 89.99(17) . . ?
Ti1 F1 Cu1 168.5(3) . . ?
C8 N1 C9 106.2(7) . . ?
C8 N1 Cu1 124.5(6) . . ?
C9 N1 Cu1 128.3(6) . . ?
C5 C4 C3 121.4(8) . . ?
C5 C4 N3 118.5(7) . . ?
C3 C4 N3 120.1(8) . . ?
C3 C2 C7 121.0(9) . . ?
C3 C2 C1 119.4(8) . . ?
C7 C2 C1 119.6(8) . . ?
N1 C8 N2 110.8(8) . . ?
N1 C8 H8 124.4 . . ?
N2 C8 H8 124.8 . . ?
C8 N2 C10 107.9(7) . . ?
C8 N2 C6 124.8(7) . . ?
C10 N2 C6 127.3(8) . . ?
C11 N3 C13 104.1(7) . . ?
C11 N3 C4 126.0(7) . . ?
C13 N3 C4 129.5(7) . . ?
C7 C6 C5 122.0(8) . . ?
C7 C6 N2 119.9(8) . . ?
C5 C6 N2 118.1(8) . . ?
C6 C5 C4 118.8(8) . . ?
C6 C5 H5 120.6 . . ?
C4 C5 H5 120.6 . . ?
C2 C3 C4 118.0(8) . . ?
C2 C3 H3 120.9 . . ?
C4 C3 H3 121.0 . . ?
O1 C1 O2 121.9(10) . . ?
O1 C1 C2 122.0(9) . . ?
O2 C1 C2 116.2(10) . . ?
N1 C9 C10 110.1(9) . . ?
N1 C9 H9 124.8 . . ?
C10 C9 H9 125.0 . . ?
C12 C13 N3 109.5(8) . . ?
C12 C13 H13 125.2 . . ?
N3 C13 H13 125.2 . . ?
C9 C10 N2 104.9(8) . . ?
C9 C10 H10 127.4 . . ?
N2 C10 H10 127.7 . . ?
C6 C7 C2 118.8(9) . . ?
C6 C7 H7 120.6 . . ?
C2 C7 H7 120.7 . . ?
C1 O2 H2A 109.6 . . ?
C13 C12 N4 109.6(8) . . ?
C13 C12 H12 125.4 . . ?
N4 C12 H12 125.0 . . ?
C11 N4 C12 105.2(7) . . ?
C11 N4 Cu1 125.3(6) . 10_544 ?
C12 N4 Cu1 129.6(6) . 10_544 ?
N4 C11 N3 111.6(7) . . ?
N4 C11 H11 124.2 . . ?
N3 C11 H11 124.2 . . ?
C15 C14 H14 174.2 . . ?
C14 C15 H15 174.2 . . ?
C15' C14' H14' 180.0 . . ?
C14' C15' H15' 180.0 . . ?

loop_
_geom_bond_atom_site_label_1
_geom_bond_atom_site_label_2
_geom_bond_distance
_geom_bond_site_symmetry_2
_geom_bond_publ_flag
Cu1 N4 1.992(7) 2_645 ?
Cu1 N4 1.992(7) 12_454 ?
Cu1 N1 2.018(7) 11_544 ?
Cu1 N1 2.018(7) . ?
Cu1 F1 2.354(4) . ?
Cu1 F1 2.354(4) 11_544 ?
Ti1 F4 1.810(9) . ?
Ti1 F2 1.843(5) . ?
Ti1 F2 1.843(5) 5 ?
Ti1 F1 1.847(4) 5 ?
Ti1 F1 1.848(4) . ?
Ti1 F3 1.866(8) . ?
N1 C8 1.311(10) . ?
N1 C9 1.361(11) . ?
C4 C5 1.387(12) . ?
C4 C3 1.405(11) . ?
C4 N3 1.432(11) . ?
C2 C3 1.382(12) . ?
C2 C7 1.420(12) . ?
C2 C1 1.478(13) . ?
O1 C1 1.222(13) . ?
C8 N2 1.347(11) . ?
C8 H8 0.9300 . ?
N2 C10 1.373(12) . ?
N2 C6 1.442(11) . ?
N3 C11 1.357(10) . ?
N3 C13 1.398(12) . ?
C6 C7 1.361(12) . ?
C6 C5 1.383(12) . ?
C5 H5 0.9300 . ?
C3 H3 0.9300 . ?
C1 O2 1.245(13) . ?
C9 C10 1.366(14) . ?
C9 H9 0.9300 . ?
C13 C12 1.289(13) . ?
C13 H13 0.9300 . ?
C10 H10 0.9300 . ?
C7 H7 0.9300 . ?
O2 H2A 0.8499 . ?
C12 N4 1.390(11) . ?
C12 H12 0.9300 . ?
N4 C11 1.331(10) . ?
C11 H11 0.9300 . ?
C14 C15 1.211(14) . ?
C14 H14 0.9300 . ?
C15 H15 0.9300 . ?
C14' C15' 1.193(13) . ?
C14' H14' 0.9300 . ?
C15' H15' 0.9300 . ?

loop_
_geom_torsion_atom_site_label_1
_geom_torsion_atom_site_label_2
_geom_torsion_atom_site_label_3
_geom_torsion_atom_site_label_4
_geom_torsion
_geom_torsion_site_symmetry_1
_geom_torsion_site_symmetry_2
_geom_torsion_site_symmetry_3
_geom_torsion_site_symmetry_4
_geom_torsion_publ_flag
F4 Ti1 F1 Cu1 -168.1(14) . . . . ?
F2 Ti1 F1 Cu1 101.6(15) . . . . ?
F2 Ti1 F1 Cu1 -77.8(15) 5 . . . ?
F3 Ti1 F1 Cu1 11.9(14) . . . . ?
C9 N1 C8 N2 -1.0(11) . . . . ?
Cu1 N1 C8 N2 168.8(6) . . . . ?
N1 C8 N2 C10 -0.9(12) . . . . ?
N1 C8 N2 C6 -179.8(8) . . . . ?
C5 C4 N3 C11 160.4(9) . . . . ?
C3 C4 N3 C11 -18.2(14) . . . . ?
C5 C4 N3 C13 -11.0(15) . . . . ?
C3 C4 N3 C13 170.3(10) . . . . ?
C8 N2 C6 C7 -150.2(9) . . . . ?
C10 N2 C6 C7 31.2(16) . . . . ?
C8 N2 C6 C5 28.8(14) . . . . ?
C10 N2 C6 C5 -149.8(11) . . . . ?
C7 C6 C5 C4 1.6(15) . . . . ?
N2 C6 C5 C4 -177.4(8) . . . . ?
C3 C4 C5 C6 -0.2(14) . . . . ?
N3 C4 C5 C6 -178.8(8) . . . . ?
C7 C2 C3 C4 1.5(14) . . . . ?
C1 C2 C3 C4 178.6(9) . . . . ?
C5 C4 C3 C2 -1.3(14) . . . . ?
N3 C4 C3 C2 177.3(8) . . . . ?
C3 C2 C1 O1 1.1(18) . . . . ?
C7 C2 C1 O1 178.2(11) . . . . ?
C3 C2 C1 O2 -178.3(13) . . . . ?
C7 C2 C1 O2 -1.1(18) . . . . ?
C8 N1 C9 C10 2.6(14) . . . . ?
Cu1 N1 C9 C10 -166.7(8) . . . . ?
C11 N3 C13 C12 1.1(13) . . . . ?
C4 N3 C13 C12 174.0(10) . . . . ?
N1 C9 C10 N2 -3.1(15) . . . . ?
C8 N2 C10 C9 2.5(14) . . . . ?
C6 N2 C10 C9 -178.7(10) . . . . ?
C5 C6 C7 C2 -1.4(15) . . . . ?
N2 C6 C7 C2 177.6(8) . . . . ?
C3 C2 C7 C6 -0.2(15) . . . . ?
C1 C2 C7 C6 -177.3(10) . . . . ?
N3 C13 C12 N4 -0.8(14) . . . . ?
C13 C12 N4 C11 0.2(13) . . . . ?
C13 C12 N4 Cu1 -178.2(8) . . . 10_544 ?
C12 N4 C11 N3 0.6(11) . . . . ?
Cu1 N4 C11 N3 179.0(6) 10_544 . . . ?
C13 N3 C11 N4 -1.1(11) . . . . ?
C4 N3 C11 N4 -174.2(8) . . . . ?
